data_7240279
loop_
_publ_author_name
'Juillerat, Christian A.'
'Klepov, Vladislav'
'Smith, Mark D.'
'Zur Loye, Hans-Conrad'

_publ_section_title
;
 Targeted Crystal Growth of Uranium Gallophosphates Via the Systematic
 Exploration of the UF4-GaPO4-ACl (A = Cs, Rb) Phase Space
;
_journal_name_full CrystEngComm
_journal_paper_doi 10.1039/D0CE00343C
_journal_year 2020
_chemical_formula_moiety 'O28 P4 Rb6 U5'
_chemical_formula_sum 'O28 P4 Rb6 U5'
_chemical_formula_weight 2274.85
_chemical_name_systematic Rb6(UO2)5O2(PO4)4
_space_group_crystal_system triclinic
_space_group_IT_number 2
_space_group_name_Hall '-P 1'
_space_group_name_H-M_alt 'P -1'
_audit_creation_method SHELXL-2018/3
_audit_update_record
;
2020-02-18 deposited with the CCDC.	2020-04-07 downloaded from the CCDC.
;
_cell_angle_alpha 75.857(4)
_cell_angle_beta 72.834(4)
_cell_angle_gamma 86.974(4)
_cell_formula_units_Z 1
_cell_length_a 7.3052(8)
_cell_length_b 9.0828(10)
_cell_length_c 11.7254(13)
_cell_measurement_reflns_used 9416
_cell_measurement_temperature 301(2)
_cell_measurement_theta_max 37.883
_cell_measurement_theta_min 2.919
_cell_volume 720.65(14)
_computing_cell_refinement 'SAINT Version 8.38a (Bruker, 2016)'
_computing_data_collection 'Bruker APEX3 v2016.5-0 (Bruker, 2016)'
_computing_data_reduction 'SAINT Version 8.38a (Bruker, 2016)'
_computing_molecular_graphics various
_computing_publication_material various
_computing_structure_refinement 'SHELXL-2018/3 (Sheldrick, 2018)'
_computing_structure_solution 'SHELXT 2018/2 (Sheldrick, 2018)'
_diffrn_ambient_temperature 301(2)
_diffrn_detector_area_resol_mean 10.4
_diffrn_measured_fraction_theta_full 1.000
_diffrn_measured_fraction_theta_max 0.996
_diffrn_measurement_device_type 'Bruker D8 QUEST'
_diffrn_measurement_method '\w and \f scans'
_diffrn_radiation_type MoK\a
_diffrn_radiation_wavelength 0.71073
_diffrn_reflns_av_R_equivalents 0.0499
_diffrn_reflns_av_unetI/netI 0.0284
_diffrn_reflns_Laue_measured_fraction_full 1.000
_diffrn_reflns_Laue_measured_fraction_max 0.996
_diffrn_reflns_limit_h_max 12
_diffrn_reflns_limit_h_min -12
_diffrn_reflns_limit_k_max 15
_diffrn_reflns_limit_k_min -15
_diffrn_reflns_limit_l_max 20
_diffrn_reflns_limit_l_min -20
_diffrn_reflns_number 52660
_diffrn_reflns_point_group_measured_fraction_full 1.000
_diffrn_reflns_point_group_measured_fraction_max 0.996
_diffrn_reflns_theta_full 25.242
_diffrn_reflns_theta_max 37.883
_diffrn_reflns_theta_min 2.313
_diffrn_source 'microfocus sealed X-ray tube'
_exptl_absorpt_coefficient_mu 38.389
_exptl_absorpt_correction_T_max 0.0625
_exptl_absorpt_correction_T_min 0.0087
_exptl_absorpt_correction_type multi-scan
_exptl_absorpt_process_details 'SADABS Version 2016/2 (Bruker, 2016)'
_exptl_crystal_colour yellow
_exptl_crystal_density_diffrn 5.242
_exptl_crystal_description plate
_exptl_crystal_F_000 966
_exptl_crystal_preparation Luminescent
_exptl_crystal_recrystallization_method 'From the Melt'
_exptl_crystal_size_max 0.160
_exptl_crystal_size_mid 0.120
_exptl_crystal_size_min 0.040
_refine_diff_density_max 2.800
_refine_diff_density_min -2.897
_refine_diff_density_rms 0.386
_refine_ls_extinction_method none
_refine_ls_goodness_of_fit_ref 1.056
_refine_ls_hydrogen_treatment undef
_refine_ls_matrix_type full
_refine_ls_number_parameters 196
_refine_ls_number_reflns 7778
_refine_ls_number_restraints 0
_refine_ls_restrained_S_all 1.056
_refine_ls_R_factor_all 0.0314
_refine_ls_R_factor_gt 0.0282
_refine_ls_shift/su_max 0.002
_refine_ls_shift/su_mean 0.000
_refine_ls_structure_factor_coef Fsqd
_refine_ls_weighting_details 'w=1/[\s^2^(Fo^2^)+(0.0389P)^2^+2.8536P] where P=(Fo^2^+2Fc^2^)/3'
_refine_ls_weighting_scheme calc
_refine_ls_wR_factor_gt 0.0728
_refine_ls_wR_factor_ref 0.0746
_reflns_Friedel_coverage 0.000
_reflns_number_gt 7150
_reflns_number_total 7778
_reflns_threshold_expression 'I > 2\s(I)'
_cod_data_source_file d0ce00343c2.cif
_cod_data_source_block Rb6U5P4O28
_cod_database_code 7240279
_shelx_shelxl_version_number 2018/3
_shelx_space_group_comment
; 
The symmetry employed for this shelxl refinement is uniquely defined 
by the following loop, which should always be used as a source of 
symmetry information in preference to the above space-group names. 
They are only intended as comments. 
;
_shelx_estimated_absorpt_t_min 0.064
_shelx_estimated_absorpt_t_max 0.309

loop_
_space_group_symop_operation_xyz
'x, y, z'
'-x, -y, -z'

loop_
_atom_site_label
_atom_site_type_symbol
_atom_site_fract_x
_atom_site_fract_y
_atom_site_fract_z
_atom_site_U_iso_or_equiv
_atom_site_adp_type
_atom_site_occupancy
_atom_site_site_symmetry_order
_atom_site_calc_flag
_atom_site_refinement_flags_posn
_atom_site_refinement_flags_adp
_atom_site_refinement_flags_occupancy
_atom_site_disorder_assembly
_atom_site_disorder_group
U1 U 0.51166(2) 0.61135(2) 0.22491(2) 0.01348(3) Uani 1 1 d . . . . .
U2 U 0.45152(2) -0.01756(2) 0.34399(2) 0.01460(3) Uani 1 1 d . . . . .
U3 U 0.500000 0.000000 0.000000 0.01707(4) Uani 1 2 d S . P . .
Rb1 Rb -0.12620(7) 0.31214(5) 0.02967(5) 0.02710(8) Uani 1 1 d . . . . .
Rb2 Rb -0.06513(7) 0.37821(6) 0.37724(5) 0.02811(8) Uani 1 1 d . . . . .
Rb3 Rb -0.00602(7) 0.13663(6) 0.73483(5) 0.03138(10) Uani 1 1 d . . . . .
P1 P 0.39247(15) 0.30537(11) 0.49561(9) 0.01519(15) Uani 1 1 d . . . . .
P2 P 0.35885(15) 0.31264(11) 0.11487(9) 0.01452(15) Uani 1 1 d . . . . .
O1 O 0.5302(5) 0.4090(4) 0.3842(3) 0.0210(5) Uani 1 1 d . . . . .
O2 O 0.4163(5) 0.1372(3) 0.4802(3) 0.0209(5) Uani 1 1 d . . . . .
O3 O 0.4673(6) 0.2834(3) 0.6106(3) 0.0223(6) Uani 1 1 d . . . . .
O4 O 0.1892(5) 0.3533(4) 0.5224(3) 0.0244(6) Uani 1 1 d . . . . .
O5 O 0.5010(5) 0.4110(4) 0.1401(3) 0.0196(5) Uani 1 1 d . . . . .
O6 O 0.3320(6) 0.1570(4) 0.2102(4) 0.0297(7) Uani 1 1 d . . . . .
O7 O 0.4647(5) 0.2682(4) -0.0097(3) 0.0213(5) Uani 1 1 d . . . . .
O8 O 0.1703(5) 0.3847(4) 0.1149(3) 0.0229(6) Uani 1 1 d . . . . .
O9 O 0.2111(5) -0.0879(4) 0.4274(3) 0.0240(6) Uani 1 1 d . . . . .
O10 O 0.6908(5) 0.0582(4) 0.2632(3) 0.0243(6) Uani 1 1 d . . . . .
O11 O 0.2476(5) -0.0284(4) 0.0197(3) 0.0249(6) Uani 1 1 d . . . . .
O12 O 0.4652(5) 0.8711(3) 0.1904(3) 0.0203(5) Uani 1 1 d . . . . .
O13 O 0.2545(5) 0.6023(4) 0.2730(3) 0.0233(6) Uani 1 1 d . . . . .
O14 O 0.7713(5) 0.6161(4) 0.1775(3) 0.0230(6) Uani 1 1 d . . . . .

loop_
_atom_site_aniso_label
_atom_site_aniso_U_11
_atom_site_aniso_U_22
_atom_site_aniso_U_33
_atom_site_aniso_U_23
_atom_site_aniso_U_13
_atom_site_aniso_U_12
U1 0.01457(5) 0.01258(5) 0.01302(5) -0.00280(4) -0.00374(4) -0.00013(4)
U2 0.01813(6) 0.01298(5) 0.01258(5) -0.00270(4) -0.00446(4) -0.00054(4)
U3 0.01843(8) 0.01582(7) 0.01573(7) 0.00168(6) -0.00691(6) -0.00359(6)
Rb1 0.02070(17) 0.02707(19) 0.0326(2) -0.00662(15) -0.00626(15) -0.00274(14)
Rb2 0.02273(18) 0.0303(2) 0.0297(2) -0.00320(16) -0.00800(15) -0.00145(15)
Rb3 0.02088(18) 0.0375(2) 0.0284(2) 0.00038(17) -0.00323(15) 0.00287(17)
P1 0.0193(4) 0.0129(3) 0.0138(3) -0.0030(3) -0.0058(3) 0.0015(3)
P2 0.0170(4) 0.0135(3) 0.0142(3) -0.0038(3) -0.0060(3) 0.0010(3)
O1 0.0248(14) 0.0173(11) 0.0190(12) -0.0001(9) -0.0069(11) 0.0008(10)
O2 0.0318(16) 0.0150(11) 0.0194(12) -0.0054(9) -0.0118(11) 0.0007(10)
O3 0.0370(17) 0.0158(11) 0.0181(12) -0.0054(9) -0.0135(12) 0.0052(11)
O4 0.0187(13) 0.0256(14) 0.0260(14) -0.0041(11) -0.0042(11) 0.0027(11)
O5 0.0204(12) 0.0200(12) 0.0205(12) -0.0092(10) -0.0049(10) -0.0020(10)
O6 0.0312(18) 0.0221(14) 0.0344(17) 0.0079(12) -0.0183(15) -0.0064(13)
O7 0.0245(14) 0.0216(13) 0.0194(12) -0.0094(10) -0.0052(11) 0.0010(11)
O8 0.0187(13) 0.0242(13) 0.0272(14) -0.0074(11) -0.0086(11) 0.0049(11)
O9 0.0237(14) 0.0256(14) 0.0192(12) -0.0033(11) -0.0021(11) -0.0043(12)
O10 0.0214(14) 0.0259(14) 0.0230(13) -0.0044(11) -0.0035(11) -0.0014(11)
O11 0.0219(14) 0.0286(15) 0.0242(14) -0.0026(12) -0.0093(11) -0.0032(12)
O12 0.0315(16) 0.0166(11) 0.0137(10) -0.0037(9) -0.0081(10) 0.0020(11)
O13 0.0156(12) 0.0221(13) 0.0304(15) -0.0063(11) -0.0043(11) 0.0020(10)
O14 0.0141(12) 0.0288(15) 0.0230(13) -0.0021(11) -0.0037(10) -0.0020(11)

loop_
_atom_type_symbol
_atom_type_description
_atom_type_scat_dispersion_real
_atom_type_scat_dispersion_imag
_atom_type_scat_source
O O 0.0106 0.0060 'International Tables Vol C Tables 4.2.6.8 and 6.1.1.4'
P P 0.1023 0.0942 'International Tables Vol C Tables 4.2.6.8 and 6.1.1.4'
Rb Rb -0.9393 2.9676 'International Tables Vol C Tables 4.2.6.8 and 6.1.1.4'
U U -9.6767 9.6646 'International Tables Vol C Tables 4.2.6.8 and 6.1.1.4'

loop_
_geom_angle_atom_site_label_1
_geom_angle_atom_site_label_2
_geom_angle_atom_site_label_3
_geom_angle
_geom_angle_site_symmetry_1
_geom_angle_site_symmetry_3
_geom_angle_publ_flag
O13 U1 O14 178.76(15) . . ?
O13 U1 O5 86.87(14) . . ?
O14 U1 O5 92.24(14) . . ?
O13 U1 O1 92.39(14) . . ?
O14 U1 O1 86.58(14) . . ?
O5 U1 O1 79.06(12) . . ?
O13 U1 O12 83.31(14) . . ?
O14 U1 O12 97.92(15) . . ?
O5 U1 O12 140.92(11) . . ?
O1 U1 O12 138.91(11) . . ?
O13 U1 O3 94.36(15) . 2_666 ?
O14 U1 O3 86.02(15) . 2_666 ?
O5 U1 O3 152.38(11) . 2_666 ?
O1 U1 O3 73.32(11) . 2_666 ?
O12 U1 O3 66.36(10) . 2_666 ?
O13 U1 O7 94.11(14) . 2_665 ?
O14 U1 O7 86.52(13) . 2_665 ?
O5 U1 O7 76.11(11) . 2_665 ?
O1 U1 O7 153.91(11) . 2_665 ?
O12 U1 O7 67.05(10) . 2_665 ?
O3 U1 O7 131.14(11) 2_666 2_665 ?
O13 U1 U3 89.82(11) . 1_565 ?
O14 U1 U3 91.32(11) . 1_565 ?
O5 U1 U3 112.54(8) . 1_565 ?
O1 U1 U3 168.31(8) . 1_565 ?
O12 U1 U3 30.16(7) . 1_565 ?
O3 U1 U3 95.07(7) 2_666 1_565 ?
O7 U1 U3 36.99(7) 2_665 1_565 ?
O13 U1 U2 85.17(11) . 1_565 ?
O14 U1 U2 95.82(12) . 1_565 ?
O5 U1 U2 169.26(8) . 1_565 ?
O1 U1 U2 108.44(8) . 1_565 ?
O12 U1 U2 30.57(7) . 1_565 ?
O3 U1 U2 36.02(7) 2_666 1_565 ?
O7 U1 U2 97.27(7) 2_665 1_565 ?
U3 U1 U2 60.300(8) 1_565 1_565 ?
O13 U1 Rb3 34.37(11) . 2_566 ?
O14 U1 Rb3 146.87(12) . 2_566 ?
O5 U1 Rb3 112.52(8) . 2_566 ?
O1 U1 Rb3 118.49(9) . 2_566 ?
O12 U1 Rb3 48.99(9) . 2_566 ?
O3 U1 Rb3 81.61(9) 2_666 2_566 ?
O7 U1 Rb3 78.97(8) 2_665 2_566 ?
U3 U1 Rb3 59.578(9) 1_565 2_566 ?
U2 U1 Rb3 57.365(10) 1_565 2_566 ?
O13 U1 Rb2 133.49(11) . 1_655 ?
O14 U1 Rb2 45.56(11) . 1_655 ?
O5 U1 Rb2 88.12(8) . 1_655 ?
O1 U1 Rb2 41.39(9) . 1_655 ?
O12 U1 Rb2 125.16(8) . 1_655 ?
O3 U1 Rb2 71.08(8) 2_666 1_655 ?
O7 U1 Rb2 129.17(8) 2_665 1_655 ?
U3 U1 Rb2 134.095(9) 1_565 1_655 ?
U2 U1 Rb2 102.592(10) 1_565 1_655 ?
Rb3 U1 Rb2 149.716(11) 2_566 1_655 ?
O13 U1 Rb1 124.90(11) . 1_655 ?
O14 U1 Rb1 54.21(12) . 1_655 ?
O5 U1 Rb1 38.04(8) . 1_655 ?
O1 U1 Rb1 78.58(8) . 1_655 ?
O12 U1 Rb1 136.01(8) . 1_655 ?
O3 U1 Rb1 132.30(9) 2_666 1_655 ?
O7 U1 Rb1 76.98(8) 2_665 1_655 ?
U3 U1 Rb1 109.393(10) 1_565 1_655 ?
U2 U1 Rb1 149.418(8) 1_565 1_655 ?
Rb3 U1 Rb1 146.084(12) 2_566 1_655 ?
Rb2 U1 Rb1 62.382(12) 1_655 1_655 ?
O9 U2 O10 177.99(16) . . ?
O9 U2 O12 92.79(14) . 1_545 ?
O10 U2 O12 89.04(15) . 1_545 ?
O9 U2 O6 89.23(15) . . ?
O10 U2 O6 90.43(15) . . ?
O12 U2 O6 75.29(14) 1_545 . ?
O9 U2 O2 87.56(14) . . ?
O10 U2 O2 90.48(15) . . ?
O12 U2 O2 169.08(11) 1_545 . ?
O6 U2 O2 93.81(14) . . ?
O9 U2 O3 83.96(15) . 2_656 ?
O10 U2 O3 97.53(15) . 2_656 ?
O12 U2 O3 66.99(10) 1_545 2_656 ?
O6 U2 O3 141.20(13) . 2_656 ?
O2 U2 O3 123.86(10) . 2_656 ?
O9 U2 O2 93.67(14) . 2_656 ?
O10 U2 O2 86.02(14) . 2_656 ?
O12 U2 O2 122.75(10) 1_545 2_656 ?
O6 U2 O2 161.47(13) . 2_656 ?
O2 U2 O2 68.08(12) . 2_656 ?
O3 U2 O2 57.32(10) 2_656 2_656 ?
O9 U2 P1 88.55(12) . 2_656 ?
O10 U2 P1 92.13(12) . 2_656 ?
O12 U2 P1 94.55(8) 1_545 2_656 ?
O6 U2 P1 169.48(11) . 2_656 ?
O2 U2 P1 96.37(8) . 2_656 ?
O3 U2 P1 28.29(8) 2_656 2_656 ?
O2 U2 P1 29.04(7) 2_656 2_656 ?
O9 U2 Rb3 43.09(11) . 2_556 ?
O10 U2 Rb3 138.13(11) . 2_556 ?
O12 U2 Rb3 55.19(9) 1_545 2_556 ?
O6 U2 Rb3 62.13(9) . 2_556 ?
O2 U2 Rb3 120.34(9) . 2_556 ?
O3 U2 Rb3 88.18(9) 2_656 2_556 ?
O2 U2 Rb3 129.75(8) 2_656 2_556 ?
P1 U2 Rb3 109.95(2) 2_656 2_556 ?
O9 U2 U3 105.08(11) . . ?
O10 U2 U3 76.21(11) . . ?
O12 U2 U3 28.18(7) 1_545 . ?
O6 U2 U3 51.43(12) . . ?
O2 U2 U3 141.72(7) . . ?
O3 U2 U3 93.72(7) 2_656 . ?
O2 U2 U3 143.87(8) 2_656 . ?
P1 U2 U3 119.492(19) 2_656 . ?
Rb3 U2 U3 62.007(9) 2_556 . ?
O9 U2 U1 85.31(11) . 1_545 ?
O10 U2 U1 96.69(12) . 1_545 ?
O12 U2 U1 31.64(7) 1_545 1_545 ?
O6 U2 U1 105.88(11) . 1_545 ?
O2 U2 U1 158.93(7) . 1_545 ?
O3 U2 U1 35.60(7) 2_656 1_545 ?
O2 U2 U1 92.60(7) 2_656 1_545 ?
P1 U2 U1 63.688(19) 2_656 1_545 ?
Rb3 U2 U1 65.172(10) 2_556 1_545 ?
U3 U2 U1 59.345(5) . 1_545 ?
O9 U2 U2 90.89(11) . 2_656 ?
O10 U2 U2 87.79(11) . 2_656 ?
O12 U2 U2 155.23(8) 1_545 2_656 ?
O6 U2 U2 129.27(11) . 2_656 ?
O2 U2 U2 35.57(8) . 2_656 ?
O3 U2 U2 89.10(7) 2_656 2_656 ?
O2 U2 U2 32.51(7) 2_656 2_656 ?
P1 U2 U2 61.059(18) 2_656 2_656 ?
Rb3 U2 U2 133.915(10) 2_556 2_656 ?
U3 U2 U2 163.982(6) . 2_656 ?
U1 U2 U2 124.686(7) 1_545 2_656 ?
O11 U3 O11 180.0 2_655 . ?
O11 U3 O12 90.49(15) 2_655 2_665 ?
O11 U3 O12 89.51(15) . 2_665 ?
O11 U3 O12 89.51(15) 2_655 1_545 ?
O11 U3 O12 90.49(15) . 1_545 ?
O12 U3 O12 180.00(19) 2_665 1_545 ?
O11 U3 O7 87.06(15) 2_655 . ?
O11 U3 O7 92.94(15) . . ?
O12 U3 O7 69.52(11) 2_665 . ?
O12 U3 O7 110.48(11) 1_545 . ?
O11 U3 O7 92.95(15) 2_655 2_655 ?
O11 U3 O7 87.05(15) . 2_655 ?
O12 U3 O7 110.48(11) 2_665 2_655 ?
O12 U3 O7 69.52(11) 1_545 2_655 ?
O7 U3 O7 180.0 . 2_655 ?
O11 U3 U1 90.73(11) 2_655 2_665 ?
O11 U3 U1 89.27(11) . 2_665 ?
O12 U3 U1 31.98(8) 2_665 2_665 ?
O12 U3 U1 148.02(8) 1_545 2_665 ?
O7 U3 U1 37.65(7) . 2_665 ?
O7 U3 U1 142.35(7) 2_655 2_665 ?
O11 U3 U1 89.27(11) 2_655 1_545 ?
O11 U3 U1 90.73(11) . 1_545 ?
O12 U3 U1 148.02(8) 2_665 1_545 ?
O12 U3 U1 31.98(8) 1_545 1_545 ?
O7 U3 U1 142.35(7) . 1_545 ?
O7 U3 U1 37.65(7) 2_655 1_545 ?
U1 U3 U1 180.0 2_665 1_545 ?
O11 U3 U2 96.78(11) 2_655 2_655 ?
O11 U3 U2 83.22(11) . 2_655 ?
O12 U3 U2 28.86(8) 2_665 2_655 ?
O12 U3 U2 151.14(8) 1_545 2_655 ?
O7 U3 U2 97.99(7) . 2_655 ?
O7 U3 U2 82.00(7) 2_655 2_655 ?
U1 U3 U2 60.355(6) 2_665 2_655 ?
U1 U3 U2 119.645(7) 1_545 2_655 ?
O11 U3 U2 83.22(11) 2_655 . ?
O11 U3 U2 96.78(11) . . ?
O12 U3 U2 151.14(8) 2_665 . ?
O12 U3 U2 28.86(8) 1_545 . ?
O7 U3 U2 82.01(7) . . ?
O7 U3 U2 98.00(7) 2_655 . ?
U1 U3 U2 119.645(7) 2_665 . ?
U1 U3 U2 60.355(7) 1_545 . ?
U2 U3 U2 180.0 2_655 . ?
O11 U3 Rb3 140.82(11) 2_655 2_556 ?
O11 U3 Rb3 39.18(11) . 2_556 ?
O12 U3 Rb3 127.39(10) 2_665 2_556 ?
O12 U3 Rb3 52.61(10) 1_545 2_556 ?
O7 U3 Rb3 96.64(8) . 2_556 ?
O7 U3 Rb3 83.36(8) 2_655 2_556 ?
U1 U3 Rb3 115.596(10) 2_665 2_556 ?
U1 U3 Rb3 64.404(10) 1_545 2_556 ?
U2 U3 Rb3 121.030(10) 2_655 2_556 ?
U2 U3 Rb3 58.970(10) . 2_556 ?
O11 U3 Rb3 39.18(11) 2_655 1_654 ?
O11 U3 Rb3 140.82(11) . 1_654 ?
O12 U3 Rb3 52.61(10) 2_665 1_654 ?
O12 U3 Rb3 127.39(10) 1_545 1_654 ?
O7 U3 Rb3 83.36(8) . 1_654 ?
O7 U3 Rb3 96.64(8) 2_655 1_654 ?
U1 U3 Rb3 64.404(10) 2_665 1_654 ?
U1 U3 Rb3 115.596(10) 1_545 1_654 ?
U2 U3 Rb3 58.970(10) 2_655 1_654 ?
U2 U3 Rb3 121.030(10) . 1_654 ?
Rb3 U3 Rb3 180.0 2_556 1_654 ?
O8 Rb1 O5 116.37(9) . 1_455 ?
O8 Rb1 O8 97.40(9) . 2_565 ?
O5 Rb1 O8 72.63(9) 1_455 2_565 ?
O8 Rb1 O14 70.55(10) . 2_665 ?
O5 Rb1 O14 145.87(10) 1_455 2_665 ?
O8 Rb1 O14 73.32(10) 2_565 2_665 ?
O8 Rb1 O11 134.17(10) . 2 ?
O5 Rb1 O11 97.60(9) 1_455 2 ?
O8 Rb1 O11 122.70(10) 2_565 2 ?
O14 Rb1 O11 98.59(10) 2_665 2 ?
O8 Rb1 O10 94.95(10) . 1_455 ?
O5 Rb1 O10 73.35(9) 1_455 1_455 ?
O8 Rb1 O10 145.85(10) 2_565 1_455 ?
O14 Rb1 O10 140.78(10) 2_665 1_455 ?
O11 Rb1 O10 65.04(10) 2 1_455 ?
O8 Rb1 O7 164.56(9) . 1_455 ?
O5 Rb1 O7 48.26(8) 1_455 1_455 ?
O8 Rb1 O7 80.10(9) 2_565 1_455 ?
O14 Rb1 O7 122.41(9) 2_665 1_455 ?
O11 Rb1 O7 56.38(9) 2 1_455 ?
O10 Rb1 O7 79.61(9) 1_455 1_455 ?
O8 Rb1 O14 65.89(9) . 1_455 ?
O5 Rb1 O14 54.21(8) 1_455 1_455 ?
O8 Rb1 O14 61.17(9) 2_565 1_455 ?
O14 Rb1 O14 109.54(7) 2_665 1_455 ?
O11 Rb1 O14 150.75(9) 2 1_455 ?
O10 Rb1 O14 95.94(9) 1_455 1_455 ?
O7 Rb1 O14 100.07(8) 1_455 1_455 ?
O8 Rb1 P2 138.74(7) . 1_455 ?
O5 Rb1 P2 24.29(6) 1_455 1_455 ?
O8 Rb1 P2 82.10(7) 2_565 1_455 ?
O14 Rb1 P2 144.83(7) 2_665 1_455 ?
O11 Rb1 P2 73.83(7) 2 1_455 ?
O10 Rb1 P2 67.86(7) 1_455 1_455 ?
O7 Rb1 P2 25.98(6) 1_455 1_455 ?
O14 Rb1 P2 78.47(6) 1_455 1_455 ?
O8 Rb1 Rb1 49.96(7) . 2_565 ?
O5 Rb1 Rb1 95.71(6) 1_455 2_565 ?
O8 Rb1 Rb1 47.44(7) 2_565 2_565 ?
O14 Rb1 Rb1 62.04(7) 2_665 2_565 ?
O11 Rb1 Rb1 159.17(7) 2 2_565 ?
O10 Rb1 Rb1 134.67(7) 1_455 2_565 ?
O7 Rb1 Rb1 125.67(6) 1_455 2_565 ?
O14 Rb1 Rb1 47.50(5) 1_455 2_565 ?
P2 Rb1 Rb1 116.89(3) 1_455 2_565 ?
O8 Rb1 P2 110.16(7) . 2_565 ?
O5 Rb1 P2 55.77(7) 1_455 2_565 ?
O8 Rb1 P2 18.19(7) 2_565 2_565 ?
O14 Rb1 P2 90.15(7) 2_665 2_565 ?
O11 Rb1 P2 114.36(7) 2 2_565 ?
O10 Rb1 P2 128.92(7) 1_455 2_565 ?
O7 Rb1 P2 64.34(6) 1_455 2_565 ?
O14 Rb1 P2 59.23(6) 1_455 2_565 ?
P2 Rb1 P2 63.93(3) 1_455 2_565 ?
Rb1 Rb1 P2 61.48(2) 2_565 2_565 ?
O8 Rb1 P2 16.45(7) . . ?
O5 Rb1 P2 131.11(6) 1_455 . ?
O8 Rb1 P2 107.68(7) 2_565 . ?
O14 Rb1 P2 63.23(7) 2_665 . ?
O11 Rb1 P2 118.71(7) 2 . ?
O10 Rb1 P2 92.49(7) 1_455 . ?
O7 Rb1 P2 171.91(6) 1_455 . ?
O14 Rb1 P2 82.31(6) 1_455 . ?
P2 Rb1 P2 150.61(3) 1_455 . ?
Rb1 Rb1 P2 61.460(19) 2_565 . ?
P2 Rb1 P2 122.938(19) 2_565 . ?
O4 Rb2 O1 143.49(10) . 1_455 ?
O4 Rb2 O13 66.11(10) . . ?
O1 Rb2 O13 130.66(9) 1_455 . ?
O4 Rb2 O4 82.06(10) . 2_566 ?
O1 Rb2 O4 75.64(10) 1_455 2_566 ?
O13 Rb2 O4 72.55(10) . 2_566 ?
O4 Rb2 O8 108.25(10) . . ?
O1 Rb2 O8 108.22(9) 1_455 . ?
O13 Rb2 O8 64.88(10) . . ?
O4 Rb2 O8 125.60(10) 2_566 . ?
O4 Rb2 O9 78.16(10) . 2_556 ?
O1 Rb2 O9 83.08(9) 1_455 2_556 ?
O13 Rb2 O9 143.53(10) . 2_556 ?
O4 Rb2 O9 110.62(10) 2_566 2_556 ?
O8 Rb2 O9 123.77(9) . 2_556 ?
O4 Rb2 O14 142.95(10) . 1_455 ?
O1 Rb2 O14 54.69(8) 1_455 1_455 ?
O13 Rb2 O14 80.26(9) . 1_455 ?
O4 Rb2 O14 73.09(10) 2_566 1_455 ?
O8 Rb2 O14 67.87(9) . 1_455 ?
O9 Rb2 O14 136.12(9) 2_556 1_455 ?
O4 Rb2 P2 88.14(7) . . ?
O1 Rb2 P2 128.15(7) 1_455 . ?
O13 Rb2 P2 60.94(7) . . ?
O4 Rb2 P2 132.34(7) 2_566 . ?
O8 Rb2 P2 21.70(6) . . ?
O9 Rb2 P2 112.70(7) 2_556 . ?
O14 Rb2 P2 88.76(6) 1_455 . ?
O4 Rb2 P1 126.48(7) . 1_455 ?
O1 Rb2 P1 21.28(6) 1_455 1_455 ?
O13 Rb2 P1 147.63(7) . 1_455 ?
O4 Rb2 P1 79.67(7) 2_566 1_455 ?
O8 Rb2 P1 123.27(7) . 1_455 ?
O9 Rb2 P1 62.59(7) 2_556 1_455 ?
O14 Rb2 P1 75.96(6) 1_455 1_455 ?
P2 Rb2 P1 138.86(3) . 1_455 ?
O4 Rb2 P1 97.82(7) . 2_566 ?
O1 Rb2 P1 56.83(7) 1_455 2_566 ?
O13 Rb2 P1 88.45(7) . 2_566 ?
O4 Rb2 P1 18.87(7) 2_566 2_566 ?
O8 Rb2 P1 128.83(7) . 2_566 ?
O9 Rb2 P1 103.95(7) 2_556 2_566 ?
O14 Rb2 P1 64.95(7) 1_455 2_566 ?
P2 Rb2 P1 143.31(2) . 2_566 ?
P1 Rb2 P1 61.69(3) 1_455 2_566 ?
O4 Rb2 P1 16.96(7) . . ?
O1 Rb2 P1 159.50(7) 1_455 . ?
O13 Rb2 P1 60.81(7) . . ?
O4 Rb2 P1 95.54(7) 2_566 . ?
O8 Rb2 P1 92.01(7) . . ?
O9 Rb2 P1 82.86(7) 2_556 . ?
O14 Rb2 P1 141.02(6) 1_455 . ?
P2 Rb2 P1 71.40(2) . . ?
P1 Rb2 P1 139.91(3) 1_455 . ?
P1 Rb2 P1 112.77(2) 2_566 . ?
O4 Rb2 U1 151.68(7) . 1_455 ?
O1 Rb2 U1 31.35(6) 1_455 1_455 ?
O13 Rb2 U1 101.23(7) . 1_455 ?
O4 Rb2 U1 69.79(7) 2_566 1_455 ?
O8 Rb2 U1 86.58(6) . 1_455 ?
O9 Rb2 U1 114.11(7) 2_556 1_455 ?
O14 Rb2 U1 23.54(6) 1_455 1_455 ?
P2 Rb2 U1 108.27(2) . 1_455 ?
P1 Rb2 U1 52.531(17) 1_455 1_455 ?
P1 Rb2 U1 55.252(17) 2_566 1_455 ?
P1 Rb2 U1 160.32(2) . 1_455 ?
O4 Rb3 O10 95.35(10) . 2_656 ?
O4 Rb3 O11 156.74(11) . 2_556 ?
O10 Rb3 O11 100.83(10) 2_656 2_556 ?
O4 Rb3 O9 81.48(10) . 2_556 ?
O10 Rb3 O9 112.49(11) 2_656 2_556 ?
O11 Rb3 O9 107.12(10) 2_556 2_556 ?
O4 Rb3 O13 75.11(10) . 2_566 ?
O10 Rb3 O13 164.62(10) 2_656 2_566 ?
O11 Rb3 O13 85.32(10) 2_556 2_566 ?
O9 Rb3 O13 78.49(10) 2_556 2_566 ?
O4 Rb3 O12 117.47(9) . 2_566 ?
O10 Rb3 O12 141.27(9) 2_656 2_566 ?
O11 Rb3 O12 55.97(9) 2_556 2_566 ?
O9 Rb3 O12 57.77(9) 2_556 2_566 ?
O13 Rb3 O12 53.42(9) 2_566 2_566 ?
O4 Rb3 O14 72.06(10) . 2_666 ?
O10 Rb3 O14 87.69(10) 2_656 2_666 ?
O11 Rb3 O14 91.89(9) 2_556 2_666 ?
O9 Rb3 O14 148.23(9) 2_556 2_666 ?
O13 Rb3 O14 77.96(9) 2_566 2_666 ?
O12 Rb3 O14 120.34(8) 2_566 2_666 ?
O4 Rb3 O6 133.52(10) . 2_556 ?
O10 Rb3 O6 94.22(10) 2_656 2_556 ?
O11 Rb3 O6 62.05(10) 2_556 2_556 ?
O9 Rb3 O6 52.99(9) 2_556 2_556 ?
O13 Rb3 O6 101.10(10) 2_566 2_556 ?
O12 Rb3 O6 48.60(9) 2_566 2_556 ?
O14 Rb3 O6 153.78(9) 2_666 2_556 ?
O4 Rb3 P1 24.31(7) . . ?
O10 Rb3 P1 71.29(7) 2_656 . ?
O11 Rb3 P1 158.86(7) 2_556 . ?
O9 Rb3 P1 93.98(7) 2_556 . ?
O13 Rb3 P1 97.97(7) 2_566 . ?
O12 Rb3 P1 140.90(6) 2_566 . ?
O14 Rb3 P1 68.63(6) 2_666 . ?
O6 Rb3 P1 136.51(8) 2_556 . ?
O4 Rb3 O3 45.28(9) . . ?
O10 Rb3 O3 59.38(9) 2_656 . ?
O11 Rb3 O3 133.45(9) 2_556 . ?
O9 Rb3 O3 119.30(8) 2_556 . ?
O13 Rb3 O3 106.22(9) 2_566 . ?
O12 Rb3 O3 159.28(7) 2_566 . ?
O14 Rb3 O3 49.48(7) 2_666 . ?
O6 Rb3 O3 149.22(9) 2_556 . ?
P1 Rb3 O3 25.74(5) . . ?
O4 Rb3 O2 44.72(9) . . ?
O10 Rb3 O2 53.83(9) 2_656 . ?
O11 Rb3 O2 154.65(9) 2_556 . ?
O9 Rb3 O2 85.05(9) 2_556 . ?
O13 Rb3 O2 119.37(9) 2_566 . ?
O12 Rb3 O2 142.53(7) 2_566 . ?
O14 Rb3 O2 88.19(8) 2_666 . ?
O6 Rb3 O2 113.93(9) 2_556 . ?
P1 Rb3 O2 25.59(5) . . ?
O3 Rb3 O2 38.83(7) . . ?
O4 Rb3 U2 104.07(8) . 2_556 ?
O10 Rb3 U2 120.95(8) 2_656 2_556 ?
O11 Rb3 U2 81.78(7) 2_556 2_556 ?
O9 Rb3 U2 25.44(7) 2_556 2_556 ?
O13 Rb3 U2 73.67(7) 2_566 2_556 ?
O12 Rb3 U2 35.14(5) 2_566 2_556 ?
O14 Rb3 U2 151.32(6) 2_666 2_556 ?
O6 Rb3 U2 35.32(6) 2_556 2_556 ?
P1 Rb3 U2 119.24(2) . 2_556 ?
O3 Rb3 U2 144.72(5) . 2_556 ?
O2 Rb3 U2 109.29(5) . 2_556 ?
O4 P1 O1 114.61(19) . . ?
O4 P1 O3 111.6(2) . . ?
O1 P1 O3 110.1(2) . . ?
O4 P1 O2 112.5(2) . . ?
O1 P1 O2 108.76(19) . . ?
O3 P1 O2 98.01(17) . . ?
O4 P1 U2 124.96(14) . 2_656 ?
O1 P1 U2 120.40(13) . 2_656 ?
O3 P1 U2 47.21(11) . 2_656 ?
O2 P1 U2 50.81(11) . 2_656 ?
O4 P1 Rb3 51.08(14) . . ?
O1 P1 Rb3 165.65(13) . . ?
O3 P1 Rb3 78.03(15) . . ?
O2 P1 Rb3 80.94(14) . . ?
U2 P1 Rb3 73.88(2) 2_656 . ?
O4 P1 Rb2 153.84(15) . 1_655 ?
O1 P1 Rb2 44.24(13) . 1_655 ?
O3 P1 Rb2 72.72(15) . 1_655 ?
O2 P1 Rb2 91.69(14) . 1_655 ?
U2 P1 Rb2 77.77(2) 2_656 1_655 ?
Rb3 P1 Rb2 148.51(3) . 1_655 ?
O4 P1 Rb2 39.85(15) . 2_566 ?
O1 P1 Rb2 97.89(13) . 2_566 ?
O3 P1 Rb2 86.28(13) . 2_566 ?
O2 P1 Rb2 149.40(14) . 2_566 ?
U2 P1 Rb2 126.00(3) 2_656 2_566 ?
Rb3 P1 Rb2 70.29(2) . 2_566 ?
Rb2 P1 Rb2 118.30(3) 1_655 2_566 ?
O4 P1 Rb2 33.75(15) . . ?
O1 P1 Rb2 96.77(13) . . ?
O3 P1 Rb2 144.73(15) . . ?
O2 P1 Rb2 94.32(13) . . ?
U2 P1 Rb2 134.07(3) 2_656 . ?
Rb3 P1 Rb2 71.47(2) . . ?
Rb2 P1 Rb2 139.91(3) 1_655 . ?
Rb2 P1 Rb2 67.23(2) 2_566 . ?
O8 P2 O5 114.34(19) . . ?
O8 P2 O6 111.1(2) . . ?
O5 P2 O6 108.42(19) . . ?
O8 P2 O7 112.87(19) . . ?
O5 P2 O7 106.82(18) . . ?
O6 P2 O7 102.5(2) . . ?
O8 P2 Rb1 153.56(15) . 1_655 ?
O5 P2 Rb1 49.61(12) . 1_655 ?
O6 P2 Rb1 94.98(16) . 1_655 ?
O7 P2 Rb1 63.35(13) . 1_655 ?
O8 P2 Rb2 48.74(14) . . ?
O5 P2 Rb2 94.92(12) . . ?
O6 P2 Rb2 77.03(18) . . ?
O7 P2 Rb2 156.93(14) . . ?
Rb1 P2 Rb2 139.63(3) 1_655 . ?
O8 P2 Rb1 37.57(14) . 2_565 ?
O5 P2 Rb1 89.12(13) . 2_565 ?
O6 P2 Rb1 148.41(17) . 2_565 ?
O7 P2 Rb1 96.85(13) . 2_565 ?
Rb1 P2 Rb1 116.07(3) 1_655 2_565 ?
Rb2 P2 Rb1 75.42(2) . 2_565 ?
O8 P2 Rb1 32.15(14) . . ?
O5 P2 Rb1 144.83(13) . . ?
O6 P2 Rb1 98.59(15) . . ?
O7 P2 Rb1 88.21(13) . . ?
Rb1 P2 Rb1 150.61(3) 1_655 . ?
Rb2 P2 Rb1 69.25(2) . . ?
Rb1 P2 Rb1 57.062(19) 2_565 . ?
P1 O1 U1 137.7(2) . . ?
P1 O1 Rb2 114.48(16) . 1_655 ?
U1 O1 Rb2 107.26(12) . 1_655 ?
P1 O2 U2 145.19(18) . . ?
P1 O2 U2 100.16(14) . 2_656 ?
U2 O2 U2 111.92(12) . 2_656 ?
P1 O2 Rb3 73.47(13) . . ?
U2 O2 Rb3 123.85(13) . . ?
U2 O2 Rb3 80.24(8) 2_656 . ?
P1 O3 U1 146.04(18) . 2_666 ?
P1 O3 U2 104.51(15) . 2_656 ?
U1 O3 U2 108.38(11) 2_666 2_656 ?
P1 O3 Rb3 76.22(15) . . ?
U1 O3 Rb3 99.34(11) 2_666 . ?
U2 O3 Rb3 83.13(10) 2_656 . ?
P1 O4 Rb3 104.61(17) . . ?
P1 O4 Rb2 129.3(2) . . ?
Rb3 O4 Rb2 101.22(11) . . ?
P1 O4 Rb2 121.3(2) . 2_566 ?
Rb3 O4 Rb2 96.29(11) . 2_566 ?
Rb2 O4 Rb2 97.94(10) . 2_566 ?
P2 O5 U1 141.54(19) . . ?
P2 O5 Rb1 106.09(15) . 1_655 ?
U1 O5 Rb1 112.26(12) . 1_655 ?
P2 O6 U2 147.9(2) . . ?
P2 O6 Rb3 128.80(18) . 2_556 ?
U2 O6 Rb3 82.55(10) . 2_556 ?
P2 O7 U3 116.29(18) . . ?
P2 O7 U1 132.84(19) . 2_665 ?
U3 O7 U1 105.36(11) . 2_665 ?
P2 O7 Rb1 90.66(14) . 1_655 ?
U3 O7 Rb1 94.86(11) . 1_655 ?
U1 O7 Rb1 107.44(12) 2_665 1_655 ?
P2 O8 Rb1 131.40(19) . . ?
P2 O8 Rb1 124.24(19) . 2_565 ?
Rb1 O8 Rb1 82.60(9) . 2_565 ?
P2 O8 Rb2 109.56(17) . . ?
Rb1 O8 Rb2 97.99(10) . . ?
Rb1 O8 Rb2 105.78(10) 2_565 . ?
U2 O9 Rb3 111.47(14) . 2_556 ?
U2 O9 Rb2 130.98(17) . 2_556 ?
Rb3 O9 Rb2 95.24(10) 2_556 2_556 ?
U2 O10 Rb3 119.15(16) . 2_656 ?
U2 O10 Rb1 135.38(17) . 1_655 ?
Rb3 O10 Rb1 100.23(10) 2_656 1_655 ?
U3 O11 Rb3 117.19(15) . 2_556 ?
U3 O11 Rb1 118.19(17) . 2 ?
Rb3 O11 Rb1 86.04(10) 2_556 2 ?
U3 O12 U2 122.95(14) 1_565 1_565 ?
U3 O12 U1 117.86(13) 1_565 . ?
U2 O12 U1 117.79(12) 1_565 . ?
U3 O12 Rb3 94.37(11) 1_565 2_566 ?
U2 O12 Rb3 89.66(11) 1_565 2_566 ?
U1 O12 Rb3 97.96(11) . 2_566 ?
U1 O13 Rb3 125.24(16) . 2_566 ?
U1 O13 Rb2 140.51(16) . . ?
Rb3 O13 Rb2 94.25(10) 2_566 . ?
U1 O14 Rb1 146.53(17) . 2_665 ?
U1 O14 Rb2 110.90(14) . 1_655 ?
Rb1 O14 Rb2 100.00(9) 2_665 1_655 ?
U1 O14 Rb3 119.13(16) . 2_666 ?
Rb1 O14 Rb3 77.57(8) 2_665 2_666 ?
Rb2 O14 Rb3 80.40(8) 1_655 2_666 ?
U1 O14 Rb1 101.28(14) . 1_655 ?
Rb1 O14 Rb1 70.46(7) 2_665 1_655 ?
Rb2 O14 Rb1 81.07(8) 1_655 1_655 ?
Rb3 O14 Rb1 139.32(10) 2_666 1_655 ?

loop_
_geom_bond_atom_site_label_1
_geom_bond_atom_site_label_2
_geom_bond_distance
_geom_bond_site_symmetry_2
_geom_bond_publ_flag
U1 O13 1.795(3) . ?
U1 O14 1.812(3) . ?
U1 O5 2.292(3) . ?
U1 O1 2.308(3) . ?
U1 O12 2.318(3) . ?
U1 O3 2.398(3) 2_666 ?
U1 O7 2.451(3) 2_665 ?
U1 U3 3.8697(4) 1_565 ?
U1 U2 3.9095(4) 1_565 ?
U1 Rb3 4.2087(6) 2_566 ?
U1 Rb2 4.2371(6) 1_655 ?
U1 Rb1 4.2815(6) 1_655 ?
U2 O9 1.802(3) . ?
U2 O10 1.804(4) . ?
U2 O12 2.248(3) 1_545 ?
U2 O6 2.277(3) . ?
U2 O2 2.326(3) . ?
U2 O3 2.423(3) 2_656 ?
U2 O2 2.517(3) 2_656 ?
U2 P1 3.1965(10) 2_656 ?
U2 Rb3 3.9052(7) 2_556 ?
U2 U3 3.9074(5) . ?
U2 U2 4.0141(5) 2_656 ?
U3 O11 1.813(4) 2_655 ?
U3 O11 1.813(4) . ?
U3 O12 2.199(3) 2_665 ?
U3 O12 2.199(3) 1_545 ?
U3 O7 2.414(3) . ?
U3 O7 2.414(3) 2_655 ?
U3 Rb3 4.0242(6) 2_556 ?
U3 Rb3 4.0242(6) 1_654 ?
Rb1 O8 2.806(3) . ?
Rb1 O5 2.851(3) 1_455 ?
Rb1 O8 2.917(3) 2_565 ?
Rb1 O14 2.956(3) 2_665 ?
Rb1 O11 3.006(4) 2 ?
Rb1 O10 3.112(4) 1_455 ?
Rb1 O7 3.214(4) 1_455 ?
Rb1 O14 3.541(4) 1_455 ?
Rb1 P2 3.5961(12) 1_455 ?
Rb1 Rb1 3.7784(10) 2_565 ?
Rb1 P2 3.9550(11) 2_565 ?
Rb1 P2 3.9556(12) . ?
Rb2 O4 2.835(4) . ?
Rb2 O1 2.934(4) 1_455 ?
Rb2 O13 2.948(3) . ?
Rb2 O4 2.948(4) 2_566 ?
Rb2 O8 3.037(4) . ?
Rb2 O9 3.040(3) 2_556 ?
Rb2 O14 3.238(3) 1_455 ?
Rb2 P2 3.8063(12) . ?
Rb2 P1 3.8270(13) 1_455 ?
Rb2 P1 3.9325(12) 2_566 ?
Rb2 P1 3.9490(12) . ?
Rb3 O4 2.813(4) . ?
Rb3 O10 2.831(4) 2_656 ?
Rb3 O11 2.858(4) 2_556 ?
Rb3 O9 2.867(4) 2_556 ?
Rb3 O13 2.909(3) 2_566 ?
Rb3 O12 3.207(4) 2_566 ?
Rb3 O14 3.409(4) 2_666 ?
Rb3 O6 3.482(4) 2_556 ?
Rb3 P1 3.4987(12) . ?
Rb3 O3 3.524(4) . ?
Rb3 O2 3.604(4) . ?
P1 O4 1.488(4) . ?
P1 O1 1.526(3) . ?
P1 O3 1.565(3) . ?
P1 O2 1.576(3) . ?
P2 O8 1.493(3) . ?
P2 O5 1.540(3) . ?
P2 O6 1.554(3) . ?
P2 O7 1.576(3) . ?
